data_8100162
loop_
_publ_author_name
'Guo, Wen-Sheng'
'Guo, Fang'

_publ_section_title
;
Crystal structure of 1-adamantylammonium 4-nitrophenolate hydrate, 
(C~10~H~15~NH~3~)(OC~6~H~4~NO~2~) &#x00B7; H~2~O
;
_journal_issue 4
_journal_name_full 'Zeitschrift f\"ur Kristallographie - New Crystal Structures'
_journal_page_first 383
_journal_page_last 384
_journal_volume 219
_journal_year 2004
_chemical_formula_moiety 'C6 H5 N O3, C10 H17 N, H2 O'
_chemical_formula_sum 'C16 H24 N2 O4'
_chemical_formula_weight 308.37
_space_group_IT_number 14
_symmetry_cell_setting monoclinic
_symmetry_space_group_name_Hall '-P 2yn'
_symmetry_space_group_name_H-M 'P 1 21/n 1'
_cell_angle_alpha 90.00
_cell_angle_beta 94.77(4)
_cell_angle_gamma 90.00
_cell_formula_units_Z 4
_cell_length_a 6.433(4)
_cell_length_b 11.366(2)
_cell_length_c 22.406(3)
_cell_measurement_temperature 293(2)
_cell_volume 1632.4(12)
_diffrn_ambient_temperature 293(2)
_exptl_crystal_density_diffrn 1.255
_cod_original_sg_symbol_H-M 'P 21/n'
_cod_database_code 8100162

loop_
_symmetry_equiv_pos_as_xyz
'x, y, z'
'-x+1/2, y+1/2, -z+1/2'
'-x, -y, -z'
'x-1/2, -y-1/2, z-1/2'

loop_
_atom_site_label
_atom_site_type_symbol
_atom_site_fract_x
_atom_site_fract_y
_atom_site_fract_z
_atom_site_U_iso_or_equiv
_atom_site_adp_type
_atom_site_occupancy
_atom_site_symmetry_multiplicity
_atom_site_Wyckoff_symbol
_atom_site_calc_flag
_atom_site_refinement_flags
_atom_site_disorder_assembly
_atom_site_disorder_group
N1 N 0.9620(4) 0.8560(2) 0.09804(10) 0.0510(7) Uani 1 4 e d . . .
H1N H 0.8550 0.8589 0.0702 0.076 Uiso 1 4 e calc R . .
H2N H 0.9789 0.7824 0.1112 0.076 Uiso 1 4 e calc R . .
H3N H 1.0774 0.8798 0.0823 0.076 Uiso 1 4 e calc R . .
C1 C 0.7249(4) 0.8931(3) 0.17658(13) 0.0519(8) Uani 1 4 e d . . .
H1A H 0.7440 0.8130 0.1910 0.062 Uiso 1 4 e calc R . .
H1B H 0.6067 0.8945 0.1467 0.062 Uiso 1 4 e calc R . .
C2 C 0.9191(4) 0.9347(2) 0.14922(12) 0.0437(7) Uani 1 4 e d . . .
C3 C 1.1060(5) 0.9303(3) 0.19510(14) 0.0617(9) Uani 1 4 e d . . .
H3A H 1.2306 0.9549 0.1769 0.074 Uiso 1 4 e calc R . .
H3B H 1.1272 0.8506 0.2098 0.074 Uiso 1 4 e calc R . .
C4 C 1.0654(6) 1.0126(4) 0.24678(16) 0.0800(12) Uani 1 4 e d . . .
H4 H 1.1849 1.0102 0.2769 0.096 Uiso 1 4 e calc R . .
C5 C 0.8694(5) 0.9713(4) 0.27522(15) 0.0811(12) Uani 1 4 e d . . .
H5A H 0.8897 0.8919 0.2904 0.097 Uiso 1 4 e calc R . .
H5B H 0.8432 1.0222 0.3085 0.097 Uiso 1 4 e calc R . .
C6 C 0.6845(5) 0.9747(3) 0.22847(14) 0.0640(10) Uani 1 4 e d . . .
H6 H 0.5592 0.9484 0.2467 0.077 Uiso 1 4 e calc R . .
C7 C 0.6512(5) 1.0993(3) 0.20514(16) 0.0708(10) Uani 1 4 e d . . .
H7B H 0.6226 1.1513 0.2378 0.085 Uiso 1 4 e calc R . .
H7A H 0.5324 1.1013 0.1755 0.085 Uiso 1 4 e calc R . .
C8 C 0.8466(5) 1.1405(3) 0.17700(17) 0.0723(11) Uani 1 4 e d . . .
H8 H 0.8260 1.2209 0.1620 0.087 Uiso 1 4 e calc R . .
C9 C 1.0345(6) 1.1370(4) 0.22403(19) 0.0913(14) Uani 1 4 e d . . .
H9B H 1.1588 1.1635 0.2063 0.110 Uiso 1 4 e calc R . .
H9A H 1.0101 1.1891 0.2570 0.110 Uiso 1 4 e calc R . .
C10 C 0.8871(5) 1.0586(3) 0.12537(14) 0.0602(9) Uani 1 4 e d . . .
H10A H 0.7694 1.0604 0.0954 0.072 Uiso 1 4 e calc R . .
H10B H 1.0102 1.0843 0.1068 0.072 Uiso 1 4 e calc R . .
O1 O 0.6596(3) 0.84192(17) 1.00433(9) 0.0572(6) Uani 1 4 e d . . .
O2 O 0.6713(5) 0.3448(2) 0.88855(12) 0.0915(9) Uani 1 4 e d . . .
O3 O 0.9889(5) 0.3990(2) 0.87975(11) 0.0873(8) Uani 1 4 e d . . .
N2 N 0.8107(6) 0.4192(3) 0.89520(12) 0.0658(8) Uani 1 4 e d . . .
C11 C 0.6927(4) 0.7435(2) 0.97673(12) 0.0460(7) Uani 1 4 e d . . .
C12 C 0.5313(5) 0.6645(3) 0.96002(14) 0.0608(9) Uani 1 4 e d . . .
H12 H 0.3952 0.6843 0.9670 0.073 Uiso 1 4 e calc R . .
C13 C 0.5683(5) 0.5593(3) 0.93374(14) 0.0631(9) Uani 1 4 e d . . .
H13 H 0.4588 0.5075 0.9240 0.076 Uiso 1 4 e calc R . .
C14 C 0.7691(5) 0.5297(3) 0.92157(12) 0.0513(8) Uani 1 4 e d . . .
C15 C 0.9320(5) 0.6064(3) 0.93634(14) 0.0614(9) Uani 1 4 e d . . .
H15 H 1.0667 0.5870 0.9277 0.074 Uiso 1 4 e calc R . .
C16 C 0.8947(5) 0.7108(3) 0.96377(14) 0.0605(9) Uani 1 4 e d . . .
H16 H 1.0056 0.7614 0.9741 0.073 Uiso 1 4 e calc R . .
O1W O 0.3009(3) 0.9341(2) 0.04254(11) 0.0808(8) Uani 1 4 e d . . .
H1WA H 0.2971 1.0028 0.0287 0.121 Uiso 1 4 e d R . .
H1WB H 0.4054 0.8979 0.0318 0.121 Uiso 1 4 e d R . .

loop_
_atom_site_aniso_label
_atom_site_aniso_U_11
_atom_site_aniso_U_22
_atom_site_aniso_U_33
_atom_site_aniso_U_23
_atom_site_aniso_U_13
_atom_site_aniso_U_12
N1 0.0521(15) 0.0442(14) 0.0574(15) -0.0054(12) 0.0092(12) 0.0050(13)
C1 0.0464(18) 0.0519(18) 0.0577(18) -0.0032(16) 0.0069(15) -0.0045(16)
C2 0.0407(16) 0.0407(16) 0.0506(17) -0.0060(14) 0.0093(14) 0.0015(14)
C3 0.0414(17) 0.076(2) 0.067(2) -0.0110(18) 0.0000(16) 0.0071(17)
C4 0.050(2) 0.117(4) 0.072(2) -0.038(2) -0.0024(18) 0.006(2)
C5 0.072(3) 0.118(3) 0.054(2) -0.019(2) 0.0073(19) 0.008(2)
C6 0.0462(19) 0.085(3) 0.064(2) -0.0143(19) 0.0197(16) -0.0078(19)
C7 0.054(2) 0.072(2) 0.087(3) -0.032(2) 0.0127(19) 0.0101(19)
C8 0.068(2) 0.045(2) 0.107(3) -0.021(2) 0.029(2) -0.0011(18)
C9 0.057(2) 0.097(3) 0.123(3) -0.068(3) 0.029(2) -0.021(2)
C10 0.063(2) 0.0427(18) 0.077(2) 0.0021(17) 0.0207(18) 0.0045(17)
O1 0.0571(13) 0.0428(12) 0.0727(14) -0.0098(11) 0.0111(11) 0.0089(11)
O2 0.113(2) 0.0548(16) 0.105(2) -0.0230(15) 0.0010(17) -0.0010(17)
O3 0.112(2) 0.0605(16) 0.0951(19) -0.0080(14) 0.0414(16) 0.0229(16)
N2 0.093(2) 0.0477(18) 0.0571(18) -0.0018(15) 0.0094(17) 0.0138(18)
C11 0.0511(18) 0.0384(17) 0.0489(18) 0.0006(14) 0.0062(14) 0.0072(15)
C12 0.0468(19) 0.061(2) 0.074(2) -0.0135(18) 0.0009(16) 0.0096(18)
C13 0.062(2) 0.055(2) 0.071(2) -0.0161(18) -0.0032(18) -0.0036(19)
C14 0.068(2) 0.0394(18) 0.0471(18) -0.0026(14) 0.0058(16) 0.0124(17)
C15 0.058(2) 0.058(2) 0.071(2) -0.0050(18) 0.0215(17) 0.0112(19)
C16 0.057(2) 0.0475(19) 0.080(2) -0.0112(17) 0.0183(17) -0.0007(17)
O1W 0.0731(16) 0.0651(15) 0.1107(18) 0.0174(14) 0.0461(14) 0.0175(13)

loop_
_geom_bond_atom_site_label_1
_geom_bond_atom_site_label_2
_geom_bond_distance
_geom_bond_site_symmetry_2
_geom_bond_publ_flag
N1 C2 1.498(3) . ?
N1 H1N 0.8900 . ?
N1 H2N 0.8900 . ?
N1 H3N 0.8900 . ?
C1 C2 1.512(4) . ?
C1 C6 1.526(4) . ?
C1 H1A 0.9700 . ?
C1 H1B 0.9700 . ?
C2 C10 1.514(4) . ?
C2 C3 1.517(4) . ?
C3 C4 1.527(4) . ?
C3 H3A 0.9700 . ?
C3 H3B 0.9700 . ?
C4 C9 1.511(6) . ?
C4 C5 1.532(5) . ?
C4 H4 0.9800 . ?
C5 C6 1.519(5) . ?
C5 H5A 0.9700 . ?
C5 H5B 0.9700 . ?
C6 C7 1.519(5) . ?
C6 H6 0.9800 . ?
C7 C8 1.526(4) . ?
C7 H7B 0.9700 . ?
C7 H7A 0.9700 . ?
C8 C10 1.524(4) . ?
C8 C9 1.537(5) . ?
C8 H8 0.9800 . ?
C9 H9B 0.9700 . ?
C9 H9A 0.9700 . ?
C10 H10A 0.9700 . ?
C10 H10B 0.9700 . ?
O1 C11 1.304(3) . ?
O2 N2 1.232(4) . ?
O3 N2 1.246(4) . ?
N2 C14 1.423(4) . ?
C11 C12 1.400(4) . ?
C11 C16 1.405(4) . ?
C12 C13 1.362(4) . ?
C12 H12 0.9300 . ?
C13 C14 1.384(4) . ?
C13 H13 0.9300 . ?
C14 C15 1.382(4) . ?
C15 C16 1.367(4) . ?
C15 H15 0.9300 . ?
C16 H16 0.9300 . ?
O1W H1WA 0.8401 . ?
O1W H1WB 0.8401 . ?
